data_7058314
loop_
_publ_author_name
'Xiong, Hualin'
'Cheng, Guangbin'
'Zhang, Zaichao'
'Yang, Hongwei'

_publ_section_title
;
 C8N12O10: a promising energetic compound with excellent detonation
 performance and desirable sensitivity
;
_journal_issue 20
_journal_name_full 'New Journal of Chemistry'
_journal_page_first 7784
_journal_paper_doi 10.1039/C9NJ00955H
_journal_volume 43
_journal_year 2019
_chemical_formula_moiety 'C8 N12 O10'
_chemical_formula_sum 'C8 N12 O10'
_chemical_formula_weight 424.20
_space_group_crystal_system monoclinic
_space_group_IT_number 14
_space_group_name_Hall '-P 2ybc'
_space_group_name_H-M_alt 'P 1 21/c 1'
_symmetry_space_group_name_Hall '-P 2ybc'
_symmetry_space_group_name_H-M 'P 1 21/c 1'
_audit_creation_method SHELXL-2014/7
_audit_update_record
;
2019-03-31 deposited with the CCDC.    2019-04-18 downloaded from the CCDC.
;
_cell_angle_alpha 90
_cell_angle_beta 95.429(4)
_cell_angle_gamma 90
_cell_formula_units_Z 2
_cell_length_a 11.2116(12)
_cell_length_b 5.9944(8)
_cell_length_c 10.8652(11)
_cell_measurement_reflns_used 1836
_cell_measurement_temperature 173(2)
_cell_measurement_theta_max 25.33
_cell_measurement_theta_min 3.65
_cell_volume 726.94(14)
_computing_publication_material 'Olex2 (Dolomanov et al., 2009)'
_computing_structure_refinement 'SHELXL-2014/7 (Sheldrick, 2014)'
_computing_structure_solution 'ShelXT (Sheldrick, 2015)'
_diffrn_ambient_temperature 173(2)
_diffrn_measured_fraction_theta_full 0.995
_diffrn_measured_fraction_theta_max 0.987
_diffrn_measurement_device_type 'PHOTON 100 CMOS detector'
_diffrn_measurement_method 'omega scan'
_diffrn_radiation_type MoK\a
_diffrn_radiation_wavelength 0.71073
_diffrn_reflns_av_R_equivalents 0.0555
_diffrn_reflns_av_unetI/netI 0.0425
_diffrn_reflns_Laue_measured_fraction_full 0.995
_diffrn_reflns_Laue_measured_fraction_max 0.987
_diffrn_reflns_limit_h_max 13
_diffrn_reflns_limit_h_min -13
_diffrn_reflns_limit_k_max 6
_diffrn_reflns_limit_k_min -7
_diffrn_reflns_limit_l_max 12
_diffrn_reflns_limit_l_min -13
_diffrn_reflns_number 5466
_diffrn_reflns_point_group_measured_fraction_full 0.995
_diffrn_reflns_point_group_measured_fraction_max 0.987
_diffrn_reflns_theta_full 25.242
_diffrn_reflns_theta_max 25.463
_diffrn_reflns_theta_min 3.651
_diffrn_source 'fine-focus sealed tube'
_exptl_absorpt_coefficient_mu 0.179
_exptl_absorpt_correction_T_max 0.7452
_exptl_absorpt_correction_T_min 0.6245
_exptl_absorpt_correction_type multi-scan
_exptl_absorpt_process_details 'SADABS (Bruker, 2014)'
_exptl_crystal_colour colourless
_exptl_crystal_density_diffrn 1.938
_exptl_crystal_description sheet
_exptl_crystal_F_000 424
_exptl_crystal_size_max 0.320
_exptl_crystal_size_mid 0.230
_exptl_crystal_size_min 0.040
_refine_diff_density_max 0.283
_refine_diff_density_min -0.274
_refine_diff_density_rms 0.075
_refine_ls_extinction_method none
_refine_ls_goodness_of_fit_ref 1.051
_refine_ls_hydrogen_treatment undef
_refine_ls_matrix_type full
_refine_ls_number_parameters 136
_refine_ls_number_reflns 1330
_refine_ls_number_restraints 0
_refine_ls_restrained_S_all 1.051
_refine_ls_R_factor_all 0.0764
_refine_ls_R_factor_gt 0.0525
_refine_ls_shift/su_max 0.000
_refine_ls_shift/su_mean 0.000
_refine_ls_structure_factor_coef Fsqd
_refine_ls_weighting_details 'w=1/[\s^2^(Fo^2^)+(0.0549P)^2^+1.5364P] where P=(Fo^2^+2Fc^2^)/3'
_refine_ls_weighting_scheme calc
_refine_ls_wR_factor_gt 0.1229
_refine_ls_wR_factor_ref 0.1349
_reflns_Friedel_coverage 0.000
_reflns_number_gt 1021
_reflns_number_total 1330
_reflns_threshold_expression 'I > 2\s(I)'
_cod_data_source_file c9nj00955h2.cif
_cod_data_source_block 1_CCDC1
_cod_depositor_comments 'Adding full bibliography for 7058313--7058314.cif.'
_cod_database_code 7058314
_shelx_shelxl_version_number 2014/7
_shelx_space_group_comment
;
The symmetry employed for this shelxl refinement is uniquely defined
by the following loop, which should always be used as a source of
symmetry information in preference to the above space-group names.
They are only intended as comments.
;
_shelx_estimated_absorpt_t_min 0.945
_shelx_estimated_absorpt_t_max 0.993

loop_
_space_group_symop_operation_xyz
'x, y, z'
'-x, y+1/2, -z+1/2'
'-x, -y, -z'
'x, -y-1/2, z-1/2'

loop_
_atom_site_label
_atom_site_type_symbol
_atom_site_fract_x
_atom_site_fract_y
_atom_site_fract_z
_atom_site_U_iso_or_equiv
_atom_site_adp_type
_atom_site_occupancy
_atom_site_site_symmetry_order
_atom_site_calc_flag
C1 C 0.3285(3) 0.9310(5) 0.2830(3) 0.0158(7) Uani 1 1 d
C2 C 0.4165(3) 0.9626(5) 0.1259(3) 0.0159(7) Uani 1 1 d
C3 C 0.2379(3) 0.8761(6) 0.3667(3) 0.0185(7) Uani 1 1 d
C4 C 0.1564(3) 0.6982(6) 0.3738(3) 0.0196(7) Uani 1 1 d
N1 N 0.4519(2) 0.9486(5) 0.0054(2) 0.0177(6) Uani 1 1 d
N2 N 0.4216(2) 1.0510(5) 0.3216(2) 0.0211(7) Uani 1 1 d
N3 N 0.3207(2) 0.8711(5) 0.1601(2) 0.0166(6) Uani 1 1 d
N4 N 0.2164(2) 1.0138(5) 0.4584(2) 0.0211(7) Uani 1 1 d
N5 N 0.0865(2) 0.7188(5) 0.4608(3) 0.0252(7) Uani 1 1 d
N6 N 0.1514(3) 0.4931(5) 0.3019(3) 0.0247(7) Uani 1 1 d
O1 O 0.48281(19) 1.0735(4) 0.21509(19) 0.0204(6) Uani 1 1 d
O2 O 0.1171(2) 0.9144(4) 0.5183(2) 0.0271(6) Uani 1 1 d
O3 O 0.2561(2) 1.1904(4) 0.4973(2) 0.0312(6) Uani 1 1 d
O4 O 0.2435(2) 0.4410(4) 0.2576(2) 0.0301(6) Uani 1 1 d
O5 O 0.0584(3) 0.3868(5) 0.2949(3) 0.0433(8) Uani 1 1 d

loop_
_atom_site_aniso_label
_atom_site_aniso_U_11
_atom_site_aniso_U_22
_atom_site_aniso_U_33
_atom_site_aniso_U_23
_atom_site_aniso_U_13
_atom_site_aniso_U_12
C1 0.0158(16) 0.0152(17) 0.0161(15) -0.0001(12) -0.0003(12) 0.0027(13)
C2 0.0167(15) 0.0139(16) 0.0169(15) 0.0015(13) 0.0000(12) -0.0012(13)
C3 0.0191(17) 0.0194(17) 0.0171(16) 0.0053(14) 0.0020(13) 0.0034(14)
C4 0.0175(16) 0.0237(18) 0.0169(16) 0.0043(14) -0.0017(13) -0.0008(14)
N1 0.0183(13) 0.0193(15) 0.0155(13) 0.0044(11) 0.0009(11) -0.0005(11)
N2 0.0226(15) 0.0235(16) 0.0179(14) -0.0022(12) 0.0062(11) -0.0027(13)
N3 0.0158(13) 0.0179(15) 0.0163(13) 0.0027(11) 0.0016(11) -0.0020(11)
N4 0.0199(14) 0.0243(17) 0.0202(14) 0.0030(13) 0.0066(11) 0.0016(12)
N5 0.0182(14) 0.0353(18) 0.0215(15) 0.0028(13) -0.0006(12) -0.0039(13)
N6 0.0316(17) 0.0249(17) 0.0170(14) 0.0014(12) -0.0015(12) -0.0063(14)
O1 0.0224(12) 0.0233(14) 0.0162(11) -0.0021(9) 0.0051(9) -0.0073(10)
O2 0.0231(13) 0.0353(16) 0.0246(13) -0.0007(11) 0.0103(10) 0.0025(11)
O3 0.0450(16) 0.0215(14) 0.0283(13) -0.0069(11) 0.0092(12) -0.0050(12)
O4 0.0420(16) 0.0241(14) 0.0252(13) -0.0010(11) 0.0080(12) 0.0029(12)
O5 0.0444(17) 0.0456(18) 0.0389(16) -0.0033(13) -0.0017(13) -0.0272(15)

loop_
_atom_type_symbol
_atom_type_description
_atom_type_scat_dispersion_real
_atom_type_scat_dispersion_imag
_atom_type_scat_source
C C 0.0033 0.0016 'International Tables Vol C Tables 4.2.6.8 and 6.1.1.4'
O O 0.0106 0.0060 'International Tables Vol C Tables 4.2.6.8 and 6.1.1.4'
N N 0.0061 0.0033 'International Tables Vol C Tables 4.2.6.8 and 6.1.1.4'

loop_
_geom_angle_atom_site_label_1
_geom_angle_atom_site_label_2
_geom_angle_atom_site_label_3
_geom_angle
_geom_angle_site_symmetry_1
N2 C1 N3 115.5(3) .
N2 C1 C3 120.4(3) .
N3 C1 C3 124.0(3) .
N3 C2 O1 115.0(3) .
N3 C2 N1 123.9(3) .
O1 C2 N1 121.1(3) .
N4 C3 C4 105.2(3) .
N4 C3 C1 120.7(3) .
C4 C3 C1 134.0(3) .
N5 C4 C3 114.1(3) .
N5 C4 N6 118.7(3) .
C3 C4 N6 127.0(3) .
N1 N1 C2 112.1(3) 3_675
C1 N2 O1 103.1(2) .
C2 N3 C1 100.9(3) .
O3 N4 C3 135.8(3) .
O3 N4 O2 118.0(3) .
C3 N4 O2 106.2(3) .
C4 N5 O2 106.0(3) .
O5 N6 O4 126.3(3) .
O5 N6 C4 117.7(3) .
O4 N6 C4 115.9(3) .
C2 O1 N2 105.5(2) .
N5 O2 N4 108.4(2) .

loop_
_geom_bond_atom_site_label_1
_geom_bond_atom_site_label_2
_geom_bond_distance
_geom_bond_site_symmetry_2
C1 N2 1.303(4) .
C1 N3 1.378(4) .
C1 C3 1.463(4) .
C2 N3 1.292(4) .
C2 O1 1.340(4) .
C2 N1 1.407(4) .
C3 N4 1.333(4) .
C3 C4 1.411(5) .
C4 N5 1.290(4) .
C4 N6 1.455(4) .
N1 N1 1.257(5) 3_675
N2 O1 1.406(3) .
N4 O3 1.210(4) .
N4 O2 1.467(3) .
N5 O2 1.358(4) .
N6 O5 1.219(4) .
N6 O4 1.220(4) .
